data_7204609
loop_
_publ_author_name
'Mucci, Adele'
'Parenti, Francesca'
'Pigani, Laura'
'Seeber, Renato'
'Zanardi, Chiara'
'Pilo, Maria I.'
'Spano, Nadia'
'Manassero, Mario'

_publ_section_title
;
 The effect of Pd(ii) coordination on the properties of an
 alkylsulfanyl substituted polythiophene. Comparison with the
 corresponding monomer
;
_journal_issue 6
_journal_name_full 'Journal of Materials Chemistry'
_journal_page_first 1287
_journal_paper_doi 10.1039/b301932m
_journal_volume 13
_journal_year 2003
_chemical_formula_sum 'C16 H22 Cl2 Pd S4'
_chemical_formula_weight 519.92
_space_group_IT_number 14
_symmetry_cell_setting monoclinic
_symmetry_space_group_name_Hall '-P 2yn'
_symmetry_space_group_name_H-M 'P 1 21/n 1'
_audit_creation_method 'from The Personal SDP version 2.1.1'
_cell_angle_alpha 90
_cell_angle_beta 90.32(1)
_cell_angle_gamma 90
_cell_formula_units_Z 4
_cell_length_a 11.937(1)
_cell_length_b 10.530(1)
_cell_length_c 16.956(2)
_cell_measurement_reflns_used 79
_cell_measurement_temperature 296
_cell_measurement_theta_max 23
_cell_measurement_theta_min 3
_cell_volume 2131.3(4)
_computing_cell_refinement 'SMART (Bruker)'
_computing_data_collection 'SMART (Bruker)'
_computing_data_reduction 'SAINT (Bruker)'
_computing_molecular_graphics 'The Personal SDP (1991)'
_computing_publication_material 'The Personal SDP (1991)'
_computing_structure_refinement
; 
Full-matrix least-squares  (The Personal SDP, 1991)
;
_computing_structure_solution
; 
SHELXS-86  (Sheldrick, 1986) as implemented in The Personal SDP
;
_diffrn_ambient_temperature 296
_diffrn_measurement_device 'SMART (Bruker)'
_diffrn_measurement_method omega
_diffrn_radiation_detector 'SMART CCD area detector'
_diffrn_radiation_monochromator graphite
_diffrn_radiation_source 'fine-focus sealed tube'
_diffrn_radiation_type Mo-K\a
_diffrn_radiation_wavelength 0.7107
_diffrn_reflns_limit_h_max 17
_diffrn_reflns_limit_h_min -17
_diffrn_reflns_limit_k_max 15
_diffrn_reflns_limit_k_min -15
_diffrn_reflns_limit_l_max 24
_diffrn_reflns_limit_l_min -24
_diffrn_reflns_reduction_process SAINT
_diffrn_reflns_theta_max 26.00
_diffrn_reflns_theta_min 3.00
_diffrn_standards_decay_% 0.00
_diffrn_standards_number 213
_exptl_absorpt_coefficient_mu 1.486
_exptl_absorpt_correction_T_max 1.000
_exptl_absorpt_correction_T_min 0.901
_exptl_absorpt_correction_type empirical
_exptl_absorpt_process_details
;  
SADABS
;
_exptl_crystal_colour orange-red
_exptl_crystal_density_diffrn 1.620
_exptl_crystal_description prism
_exptl_crystal_F_000 1048
_exptl_crystal_size_max 0.360
_exptl_crystal_size_mid 0.270
_exptl_crystal_size_min 0.250
_refine_diff_density_max 0.680
_refine_diff_density_min -.450
_refine_ls_goodness_of_fit_all 1.021
_refine_ls_goodness_of_fit_obs 1.021
_refine_ls_hydrogen_treatment noref
_refine_ls_matrix_type full
_refine_ls_number_constraints 0
_refine_ls_number_parameters 226
_refine_ls_number_reflns 6458
_refine_ls_number_restraints 0
_refine_ls_R_factor_all 0.046
_refine_ls_R_factor_obs 0.046
_refine_ls_shift/esd_max 0.024
_refine_ls_shift/esd_mean 0.003
_refine_ls_structure_factor_coef Fsqd
_refine_ls_weighting_scheme calc
_refine_ls_wR_factor_obs 0.071
_cod_data_source_file b301932m.txt
_cod_data_source_block compound_PdBSBT
_cod_original_sg_symbol_H-M 'P 2(1)/n'
_cod_database_code 7204609
_diffrn_reflns_number_total 24753
_diffrn_reflns_number_independent 6458
_diffrn_reflns_av_r_eqivalents 0.0197
_total_number_of_frames 2450
_time_per_frame_seconds 25
_frame_width_degrees 0.30
_detector_sample_distance_cm 5.00
_refine_diff_density_esd 0.126

loop_
_symmetry_equiv_pos_as_xyz
+x,+y,+z
1/2+x,1/2-y,1/2+z
-x,-y,-z
1/2-x,1/2+y,1/2-z

loop_
_atom_site_aniso_label
_atom_site_aniso_U_11
_atom_site_aniso_U_22
_atom_site_aniso_U_33
_atom_site_aniso_U_12
_atom_site_aniso_U_13
_atom_site_aniso_U_23
_atom_site_aniso_type_symbol
PD 0.03949(7) 0.02584(5) 0.03765(6) 0.00192(5) -0.00282(5) -0.00143(5) PD
CL1 0.0562(3) 0.0425(2) 0.0531(2) 0.0151(2) 0.0011(2) -0.0061(2) CL
CL2 0.0649(3) 0.0279(2) 0.0826(3) -0.0030(2) 0.0081(3) 0.0036(2) CL
S1 0.0379(2) 0.0316(2) 0.0400(2) -0.0011(2) -0.0003(2) -0.0015(2) S
S2 0.0462(2) 0.0323(2) 0.0692(3) 0.0008(2) 0.0158(2) 0.0004(2) S
S3 0.0707(4) 0.0602(3) 0.0684(3) 0.0013(3) -0.0279(3) -0.0189(3) S
S4 0.0570(3) 0.0282(2) 0.0830(4) 0.0002(2) -0.0007(3) -0.0050(2) S
C1 0.044(1) 0.0375(9) 0.0411(8) 0.0057(8) -0.0039(8) -0.0055(7) C
C2 0.044(1) 0.0381(9) 0.0489(9) 0.0040(8) -0.0085(8) -0.0092(8) C
C3 0.088(2) 0.073(2) 0.048(1) 0.008(1) -0.020(1) -0.002(1) C
C4 0.070(1) 0.054(1) 0.046(1) 0.004(1) -0.007(1) 0.004(1) C
C5 0.039(1) 0.0272(8) 0.065(1) -0.0020(8) -0.0040(9) -0.0036(8) C
C6 0.0393(9) 0.0292(8) 0.064(1) -0.0025(8) 0.0035(9) 0.0029(8) C
C7 0.053(1) 0.042(1) 0.072(1) -0.005(1) 0.011(1) 0.010(1) C
C8 0.053(1) 0.0344(9) 0.094(2) -0.002(1) 0.006(1) 0.014(1) C
C9 0.045(1) 0.048(1) 0.053(1) -0.0054(9) 0.0065(9) 0.0012(9) C
C10 0.055(1) 0.072(2) 0.075(1) 0.002(1) 0.018(1) -0.009(1) C
C11 0.066(2) 0.144(3) 0.099(2) 0.008(2) 0.035(1) 0.016(2) C
C12 0.074(2) 0.133(3) 0.188(4) -0.034(2) 0.027(2) 0.037(3) C
C13 0.037(1) 0.048(1) 0.178(3) 0.001(1) -0.024(2) -0.017(2) C
C14A 0.040(2) 0.052(2) 0.084(3) -0.003(2) 0.002(2) -0.007(2) C
C14B 0.044(3) 0.075(3) 0.124(4) -0.017(2) -0.007(3) 0.012(3) C
C15A 0.045(2) 0.067(3) 0.139(4) -0.018(2) 0.042(2) -0.023(3) C
C15B 0.067(3) 0.075(4) 0.210(7) -0.015(3) -0.042(4) -0.005(5) C
C16 0.087(2) 0.077(2) 0.191(3) -0.025(2) 0.060(2) -0.027(2) C

loop_
_atom_site_label
_atom_site_fract_x
_atom_site_fract_y
_atom_site_fract_z
_atom_site_occupancy
_atom_site_U_iso_or_equiv
_atom_site_thermal_displace_type
_atom_site_type_symbol
PD 0.60579(1) 0.50212(1) 0.069785(8) 1.00 0.03356(5) Uani PD
CL1 0.74319(4) 0.38282(5) 0.00770(3) 1.00 0.0540(2) Uani CL
CL2 0.51326(5) 0.31997(4) 0.10547(4) 1.00 0.0614(2) Uani CL
S1 0.47937(4) 0.63199(4) 0.13051(3) 1.00 0.0355(2) Uani S
S2 0.71428(4) 0.67273(5) 0.03082(3) 1.00 0.0549(2) Uani S
S3 0.69163(5) 0.83611(6) 0.28661(4) 1.00 0.0513(2) Uani S
S4 0.60388(5) 1.02921(5) 0.12609(4) 1.00 0.0542(2) Uani S
C1 0.5597(2) 0.6888(2) 0.2110(1) 1.00 0.0397(7) Uani C
C2 0.6213(2) 0.7969(2) 0.2011(1) 1.00 0.0391(7) Uani C
C3 0.6369(2) 0.7091(3) 0.3349(1) 1.00 0.065(1) Uani C
C4 0.5699(2) 0.6367(2) 0.2883(1) 1.00 0.0573(9) Uani C
C5 0.6320(2) 0.8696(2) 0.1283(1) 1.00 0.0405(7) Uani C
C6 0.6628(2) 0.8267(2) 0.0550(1) 1.00 0.0455(7) Uani C
C7 0.6632(2) 0.9247(2) -0.0023(1) 1.00 0.0605(9) Uani C
C8 0.6342(2) 1.0389(2) 0.0282(2) 1.00 0.067(1) Uani C
C9 0.3687(2) 0.5425(2) 0.1788(1) 1.00 0.0495(8) Uani C
C10 0.2838(2) 0.6292(3) 0.2159(1) 1.00 0.071(1) Uani C
C11 0.1871(3) 0.5527(4) 0.2534(2) 1.00 0.123(2) Uani C
C12 0.1236(3) 0.4738(4) 0.1940(3) 1.00 0.142(2) Uani C
C13 0.8323(2) 0.6601(2) 0.1011(2) 1.00 0.075(1) Uani C
C14A 0.9115(4) 0.7668(4) 0.1200(3) 0.50 0.056(2) Uani C
C14B 0.9199(4) 0.7758(5) 0.0553(4) 0.50 0.077(3) Uani C
C15A 0.9835(4) 0.7819(5) 0.0451(4) 0.50 0.084(2) Uani C
C15B 1.0171(5) 0.7861(6) 0.1151(5) 0.50 0.096(4) Uani C
C16 1.0876(3) 0.8861(3) 0.0734(2) 1.00 0.121(2) Uani C
H1 0.6520 0.6904 0.3899 1.00 0.0765 Uiso H
H2 0.5336 0.5592 0.3054 1.00 0.0627 Uiso H
H3 0.6821 0.9114 -0.0573 1.00 0.0608 Uiso H
H4 0.6311 1.1169 -0.0021 1.00 0.0664 Uiso H
H5 0.4017 0.4894 0.2194 1.00 0.0536 Uiso H
H6 0.3313 0.4894 0.1400 1.00 0.0536 Uiso H
H7 0.2532 0.6851 0.1757 1.00 0.0739 Uiso H
H8 0.3203 0.6795 0.2565 1.00 0.0739 Uiso H
H9 0.1354 0.6116 0.2778 1.00 0.1131 Uiso H
H10 0.2182 0.4967 0.2933 1.00 0.1131 Uiso H
H11 0.0642 0.4279 0.2203 1.00 0.1451 Uiso H
H12 0.0916 0.5289 0.1540 1.00 0.1451 Uiso H
H13 0.1743 0.4139 0.1694 1.00 0.1451 Uiso H

loop_
_atom_type_symbol
_atom_type_oxidation_number
_atom_type_number_in_cell
_atom_type_scat_dispersion_real
_atom_type_scat_dispersion_imag
_atom_type_scat_source
PD 0 4 -1.177 1.0070 'International Tables Vol IV Table 2.2A'
CL 0 8 0.1320 0.1590 'International Tables Vol IV Table 2.2A'
S 0 16 0.1100 0.1240 'International Tables Vol IV Table 2.2A'
C 0 64 0.0020 0.0020 'International Tables Vol IV Table 2.2A'
H 0 88 0.0000 0.0000 'International Tables Vol IV Table 2.2A'

loop_
_geom_angle_atom_site_label_1
_geom_angle_atom_site_label_2
_geom_angle_atom_site_label_3
_geom_angle
_geom_angle_site_symmetry_1
_geom_angle_site_symmetry_2
_geom_angle_site_symmetry_3
_geom_angle_publ_flag
CL1 PD CL2 90.55(2) 1_555 1_555 1_555 yes
CL1 PD S1 175.78(2) 1_555 1_555 1_555 yes
CL1 PD S2 83.84(2) 1_555 1_555 1_555 yes
CL2 PD S1 93.51(2) 1_555 1_555 1_555 yes
CL2 PD S2 174.22(2) 1_555 1_555 1_555 yes
S1 PD S2 92.07(2) 1_555 1_555 1_555 yes
PD S1 C1 101.2(1) 1_555 1_555 1_555 yes
PD S1 C9 112.0(1) 1_555 1_555 1_555 yes
C1 S1 C9 102.7(1) 1_555 1_555 1_555 yes
PD S2 C6 116.5(1) 1_555 1_555 1_555 yes
PD S2 C13 100.7(1) 1_555 1_555 1_555 yes
C6 S2 C13 100.4(1) 1_555 1_555 1_555 yes
C2 S3 C3 91.7(1) 1_555 1_555 1_555 yes
C5 S4 C8 92.1(1) 1_555 1_555 1_555 yes
S1 C1 C2 118.5(1) 1_555 1_555 1_555 yes
S1 C1 C4 128.6(2) 1_555 1_555 1_555 yes
C2 C1 C4 113.0(2) 1_555 1_555 1_555 yes
S3 C2 C1 110.9(1) 1_555 1_555 1_555 yes
S3 C2 C5 122.9(1) 1_555 1_555 1_555 yes
C1 C2 C5 126.2(2) 1_555 1_555 1_555 yes
S3 C3 C4 112.9(2) 1_555 1_555 1_555 yes
S3 C3 H1 123.6 1_555 1_555 1_555 yes
C4 C3 H1 123.6 1_555 1_555 1_555 yes
C1 C4 C3 111.5(2) 1_555 1_555 1_555 yes
C1 C4 H2 124.2 1_555 1_555 1_555 yes
C3 C4 H2 124.2 1_555 1_555 1_555 yes
S4 C5 C2 121.0(1) 1_555 1_555 1_555 yes
S4 C5 C6 110.8(1) 1_555 1_555 1_555 yes
C2 C5 C6 128.2(2) 1_555 1_555 1_555 yes
S2 C6 C5 127.0(2) 1_555 1_555 1_555 yes
S2 C6 C7 120.1(2) 1_555 1_555 1_555 yes
C5 C6 C7 112.6(2) 1_555 1_555 1_555 yes
C6 C7 C8 112.4(2) 1_555 1_555 1_555 yes
C6 C7 H3 123.8 1_555 1_555 1_555 yes
C8 C7 H3 123.8 1_555 1_555 1_555 yes
S4 C8 C7 112.1(2) 1_555 1_555 1_555 yes
S4 C8 H4 124.0 1_555 1_555 1_555 yes
C7 C8 H4 124.0 1_555 1_555 1_555 yes
S1 C9 C10 111.5(2) 1_555 1_555 1_555 yes
S1 C9 H5 109.0 1_555 1_555 1_555 yes
S1 C9 H6 109.0 1_555 1_555 1_555 yes
C10 C9 H5 109.0 1_555 1_555 1_555 yes
C10 C9 H6 109.0 1_555 1_555 1_555 yes
H5 C9 H6 109.5 1_555 1_555 1_555 yes
C9 C10 C11 111.2(2) 1_555 1_555 1_555 yes
C9 C10 H7 109.0 1_555 1_555 1_555 yes
C9 C10 H8 109.0 1_555 1_555 1_555 yes
C11 C10 H7 109.0 1_555 1_555 1_555 yes
C11 C10 H8 109.0 1_555 1_555 1_555 yes
H7 C10 H8 109.5 1_555 1_555 1_555 yes
C10 C11 C12 112.7(3) 1_555 1_555 1_555 yes
C10 C11 H9 108.7 1_555 1_555 1_555 yes
C10 C11 H10 108.7 1_555 1_555 1_555 yes
C12 C11 H9 108.7 1_555 1_555 1_555 yes
C12 C11 H10 108.7 1_555 1_555 1_555 yes
H9 C11 H10 109.5 1_555 1_555 1_555 yes
C11 C12 H11 109.5 1_555 1_555 1_555 yes
C11 C12 H12 109.5 1_555 1_555 1_555 yes
C11 C12 H13 109.5 1_555 1_555 1_555 yes
H11 C12 H12 109.5 1_555 1_555 1_555 yes
H11 C12 H13 109.5 1_555 1_555 1_555 yes
H12 C12 H13 109.5 1_555 1_555 1_555 yes
S2 C13 C14A 124.2(3) 1_555 1_555 1_555 yes
S2 C13 C14B 96.7(2) 1_555 1_555 1_555 yes
C14A C13 C14B 38.1(3) 1_555 1_555 1_555 yes
C13 C14A C14B 85.0(4) 1_555 1_555 1_555 yes
C13 C14A C15A 104.7(4) 1_555 1_555 1_555 yes
C13 C14A C15B 136.4(5) 1_555 1_555 1_555 yes
C14B C14A C15A 28.7(3) 1_555 1_555 1_555 yes
C14B C14A C15B 80.0(6) 1_555 1_555 1_555 yes
C15A C14A C15B 51.5(5) 1_555 1_555 1_555 yes
C13 C14B C14A 56.9(4) 1_555 1_555 1_555 yes
C13 C14B C15A 136.4(7) 1_555 1_555 1_555 yes
C13 C14B C15B 101.7(4) 1_555 1_555 1_555 yes
C14A C14B C15A 108.7(8) 1_555 1_555 1_555 yes
C14A C14B C15B 54.9(5) 1_555 1_555 1_555 yes
C15A C14B C15B 54.0(6) 1_555 1_555 1_555 yes
C14A C15A C14B 42.7(6) 1_555 1_555 1_555 yes
C14A C15A C15B 53.2(4) 1_555 1_555 1_555 yes
C14A C15A C16 103.9(4) 1_555 1_555 1_555 yes
C14B C15A C15B 95.7(8) 1_555 1_555 1_555 yes
C14B C15A C16 133.6(7) 1_555 1_555 1_555 yes
C15B C15A C16 59.1(4) 1_555 1_555 1_555 yes
C14A C15B C14B 45.0(4) 1_555 1_555 1_555 yes
C14A C15B C15A 75.3(5) 1_555 1_555 1_555 yes
C14A C15B C16 133.3(6) 1_555 1_555 1_555 yes
C14B C15B C15A 30.4(4) 1_555 1_555 1_555 yes
C14B C15B C16 99.2(6) 1_555 1_555 1_555 yes
C15A C15B C16 76.1(5) 1_555 1_555 1_555 yes
C15A C16 C15B 44.8(4) 1_555 1_555 1_555 yes

loop_
_geom_bond_atom_site_label_1
_geom_bond_atom_site_label_2
_geom_bond_distance
_geom_bond_site_symmetry_1
_geom_bond_site_symmetry_2
_geom_bond_publ_flag
PD CL1 2.323(1) 1_555 1_555 yes
PD CL2 2.296(1) 1_555 1_555 yes
PD S1 2.286(1) 1_555 1_555 yes
PD S2 2.313(1) 1_555 1_555 yes
S1 C1 1.768(2) 1_555 1_555 yes
S1 C9 1.821(2) 1_555 1_555 yes
S2 C6 1.783(2) 1_555 1_555 yes
S2 C13 1.845(3) 1_555 1_555 yes
S3 C2 1.721(2) 1_555 1_555 yes
S3 C3 1.700(3) 1_555 1_555 yes
S4 C5 1.714(2) 1_555 1_555 yes
S4 C8 1.703(3) 1_555 1_555 yes
C1 C2 1.367(3) 1_555 1_555 yes
C1 C4 1.424(3) 1_555 1_555 yes
C2 C5 1.459(3) 1_555 1_555 yes
C3 C4 1.355(3) 1_555 1_555 yes
C3 H1 0.970 1_555 1_555 yes
C4 H2 0.970 1_555 1_555 yes
C5 C6 1.373(3) 1_555 1_555 yes
C6 C7 1.418(3) 1_555 1_555 yes
C7 C8 1.355(3) 1_555 1_555 yes
C7 H3 0.970 1_555 1_555 yes
C8 H4 0.970 1_555 1_555 yes
C9 C10 1.505(3) 1_555 1_555 yes
C9 H5 0.970 1_555 1_555 yes
C9 H6 0.970 1_555 1_555 yes
C10 C11 1.548(4) 1_555 1_555 yes
C10 H7 0.970 1_555 1_555 yes
C10 H8 0.970 1_555 1_555 yes
C11 C12 1.506(6) 1_555 1_555 yes
C11 H9 0.970 1_555 1_555 yes
C11 H10 0.970 1_555 1_555 yes
C12 H11 0.970 1_555 1_555 yes
C12 H12 0.970 1_555 1_555 yes
C12 H13 0.970 1_555 1_555 yes
C13 C14A 1.502(5) 1_555 1_555 yes
C13 C14B 1.786(6) 1_555 1_555 yes
C14A C14B 1.106(8) 1_555 1_555 yes
C14A C15A 1.546(7) 1_555 1_555 yes
C14A C15B 1.280(8) 1_555 1_555 yes
C14B C15A 0.783(7) 1_555 1_555 yes
C14B C15B 1.540(10) 1_555 1_555 yes
C15A C15B 1.252(11) 1_555 1_555 yes
C15A C16 1.724(6) 1_555 1_555 yes
C15B C16 1.524(8) 1_555 1_555 yes
